data_4126147
loop_
_publ_author_name
'Braunschweig, Holger'
'Dellermann, Theresa'
'Dewhurst, Rian D.'
'Hupp, Benjamin'
'Kramer, Thomas'
'Mattock, James D.'
'Mies, Jan'
'Phukan, Ashwini K.'
'Steffen, Andreas'
'Vargas, Alfredo'

_publ_section_title
;
 Strongly Phosphorescent Transition Metal \p-Complexes of Boron-Boron
 Triple Bonds.
;
_journal_issue 13
_journal_name_full 'Journal of the American Chemical Society'
_journal_page_first 4887
_journal_page_last 4893
_journal_paper_doi 10.1021/jacs.7b00766
_journal_volume 139
_journal_year 2017
_chemical_formula_moiety 'C60 H78 B2 Cl2 Cu2 N4'
_chemical_formula_sum 'C60 H78 B2 Cl2 Cu2 N4'
_chemical_formula_weight 1074.86
_space_group_crystal_system monoclinic
_space_group_IT_number 14
_space_group_name_Hall '-P 2ybc'
_space_group_name_H-M_alt 'P 1 21/c 1'
_symmetry_space_group_name_Hall '-P 2ybc'
_symmetry_space_group_name_H-M 'P 1 21/c 1'
_atom_sites_solution_hydrogens geom
_atom_sites_solution_primary iterative
_atom_sites_solution_secondary difmap
_audit_creation_method SHELXL-2014/7
_cell_angle_alpha 90
_cell_angle_beta 93.26(4)
_cell_angle_gamma 90
_cell_formula_units_Z 4
_cell_length_a 14.580(7)
_cell_length_b 16.059(9)
_cell_length_c 24.981(13)
_cell_measurement_reflns_used 9907
_cell_measurement_temperature 100(2)
_cell_measurement_theta_max 26.27
_cell_measurement_theta_min 2.44
_cell_volume 5840(5)
_computing_cell_refinement 'Saint+ ver. V8.37A (Bruker AXS)'
_computing_data_collection 'APEX2 ver. 2014.9 (Bruker AXS)'
_computing_data_reduction 'Saint+ ver. V8.37A (Bruker AXS)'
_computing_molecular_graphics 'ShelXLe (Huebschle et all, 2011)'
_computing_publication_material 'SHELXL-2014/7 (Sheldrick, 2014)'
_computing_structure_refinement 'SHELXL-2014/7 (Sheldrick, 2014)'
_computing_structure_solution 'SHELXT (Sheldrick, 2014)'
_diffrn_ambient_temperature 100(2)
_diffrn_detector 'CMOS area detector (Photon 100)'
_diffrn_detector_area_resol_mean 8.333
_diffrn_measured_fraction_theta_full 0.996
_diffrn_measured_fraction_theta_max 0.996
_diffrn_measurement_device_type 'Bruker D8 Quest'
_diffrn_measurement_method '\f and \w scans'
_diffrn_radiation_monochromator 'multi-layer mirror'
_diffrn_radiation_type MoK\a
_diffrn_radiation_wavelength 0.71073
_diffrn_reflns_av_R_equivalents 0.0702
_diffrn_reflns_av_unetI/netI 0.0685
_diffrn_reflns_Laue_measured_fraction_full 0.996
_diffrn_reflns_Laue_measured_fraction_max 0.996
_diffrn_reflns_limit_h_max 17
_diffrn_reflns_limit_h_min -15
_diffrn_reflns_limit_k_max 19
_diffrn_reflns_limit_k_min -19
_diffrn_reflns_limit_l_max 30
_diffrn_reflns_limit_l_min -30
_diffrn_reflns_number 44138
_diffrn_reflns_point_group_measured_fraction_full 0.996
_diffrn_reflns_point_group_measured_fraction_max 0.996
_diffrn_reflns_theta_full 26.000
_diffrn_reflns_theta_max 26.022
_diffrn_reflns_theta_min 2.089
_diffrn_source 'microfocus sealed tube (Incoatec ImS)'
_exptl_absorpt_coefficient_mu 0.859
_exptl_absorpt_correction_T_max 0.7454
_exptl_absorpt_correction_T_min 0.6085
_exptl_absorpt_correction_type multi-scan
_exptl_absorpt_process_details 'SadAbs 2014/5 (Bruker AXS)'
_exptl_crystal_colour orange
_exptl_crystal_density_diffrn 1.223
_exptl_crystal_description block
_exptl_crystal_F_000 2272
_exptl_crystal_size_max 0.21
_exptl_crystal_size_mid 0.198
_exptl_crystal_size_min 0.114
_refine_diff_density_max 0.552
_refine_diff_density_min -0.796
_refine_diff_density_rms 0.079
_refine_ls_extinction_method none
_refine_ls_goodness_of_fit_ref 1.025
_refine_ls_hydrogen_treatment constr
_refine_ls_matrix_type full
_refine_ls_number_parameters 647
_refine_ls_number_reflns 11457
_refine_ls_number_restraints 0
_refine_ls_restrained_S_all 1.025
_refine_ls_R_factor_all 0.0816
_refine_ls_R_factor_gt 0.0448
_refine_ls_shift/su_max 0.002
_refine_ls_shift/su_mean 0.000
_refine_ls_structure_factor_coef Fsqd
_refine_ls_weighting_details 'w=1/[\s^2^(Fo^2^)+(0.0535P)^2^+2.3015P] where P=(Fo^2^+2Fc^2^)/3'
_refine_ls_weighting_scheme calc
_refine_ls_wR_factor_gt 0.0987
_refine_ls_wR_factor_ref 0.1137
_reflns_Friedel_coverage 0.000
_reflns_number_gt 8027
_reflns_number_total 11457
_reflns_threshold_expression 'I > 2\s(I)'
_cod_data_source_file ja7b00766_si_002.cif
_cod_data_source_block 4
_cod_database_code 4126147
_shelx_shelxl_version_number 2014/7
_shelx_space_group_comment
;
The symmetry employed for this shelxl refinement is uniquely defined
by the following loop, which should always be used as a source of
symmetry information in preference to the above space-group names.
They are only intended as comments.
;
_shelx_estimated_absorpt_t_min 0.840
_shelx_estimated_absorpt_t_max 0.908

loop_
_space_group_symop_operation_xyz
'x, y, z'
'-x, y+1/2, -z+1/2'
'-x, -y, -z'
'x, -y-1/2, z-1/2'

loop_
_atom_site_label
_atom_site_type_symbol
_atom_site_fract_x
_atom_site_fract_y
_atom_site_fract_z
_atom_site_U_iso_or_equiv
_atom_site_adp_type
_atom_site_occupancy
_atom_site_site_symmetry_order
_atom_site_calc_flag
_atom_site_refinement_flags_posn
_atom_site_refinement_flags_adp
Cu1 Cu 0.17816(2) 0.39614(2) 0.71582(2) 0.01711(10) Uani 1 1 d . .
N1 N 0.40046(16) 0.46902(13) 0.69678(9) 0.0144(5) Uani 1 1 d . .
C1 C 0.36676(19) 0.40842(16) 0.66210(10) 0.0131(6) Uani 1 1 d . .
Cl1 Cl 0.07399(5) 0.46121(5) 0.75766(3) 0.02506(17) Uani 1 1 d . .
B1 B 0.2817(2) 0.35261(19) 0.66871(12) 0.0154(7) Uani 1 1 d . .
B2 B 0.2062(2) 0.29085(19) 0.67147(12) 0.0142(7) Uani 1 1 d . .
Cu2 Cu 0.32666(2) 0.24599(2) 0.70951(2) 0.01795(10) Uani 1 1 d . .
N2 N 0.42732(15) 0.40678(14) 0.62232(9) 0.0142(5) Uani 1 1 d . .
C2 C 0.4797(2) 0.50375(18) 0.67872(11) 0.0183(6) Uani 1 1 d . .
H2 H 0.5154 0.5466 0.6958 0.022 Uiso 1 1 calc R U
Cl2 Cl 0.44197(5) 0.17424(5) 0.74198(3) 0.02721(18) Uani 1 1 d . .
C5 C 0.3721(2) 0.45849(18) 0.79298(11) 0.0190(6) Uani 1 1 d . .
C4 C 0.3558(2) 0.49947(17) 0.74369(11) 0.0167(6) Uani 1 1 d . .
N4 N 0.09563(16) 0.17813(14) 0.70823(9) 0.0154(5) Uani 1 1 d . .
C3 C 0.4968(2) 0.46507(18) 0.63205(11) 0.0185(6) Uani 1 1 d . .
H3 H 0.5467 0.4758 0.6102 0.022 Uiso 1 1 calc R U
N3 N 0.04278(16) 0.24214(13) 0.63717(9) 0.0142(5) Uani 1 1 d . .
C6 C 0.3285(2) 0.4900(2) 0.83708(12) 0.0254(7) Uani 1 1 d . .
H6 H 0.3371 0.4634 0.8709 0.030 Uiso 1 1 calc R U
C7 C 0.2727(2) 0.5598(2) 0.83180(13) 0.0306(8) Uani 1 1 d . .
H7 H 0.2420 0.5795 0.8619 0.037 Uiso 1 1 calc R U
C8 C 0.2611(2) 0.60111(19) 0.78346(12) 0.0258(7) Uani 1 1 d . .
H8 H 0.2245 0.6501 0.7811 0.031 Uiso 1 1 calc R U
C9 C 0.3025(2) 0.57182(18) 0.73777(11) 0.0199(6) Uani 1 1 d . .
C10 C 0.4415(2) 0.38772(18) 0.79910(11) 0.0227(7) Uani 1 1 d . .
H10 H 0.4410 0.3571 0.7642 0.027 Uiso 1 1 calc R U
C11 C 0.5375(2) 0.4248(2) 0.81003(14) 0.0343(8) Uani 1 1 d . .
H11A H 0.5835 0.3803 0.8098 0.051 Uiso 1 1 calc R U
H11B H 0.5409 0.4523 0.8451 0.051 Uiso 1 1 calc R U
H11C H 0.5497 0.4656 0.7821 0.051 Uiso 1 1 calc R U
C12 C 0.4217(2) 0.3248(2) 0.84307(13) 0.0340(8) Uani 1 1 d . .
H12A H 0.4687 0.2811 0.8442 0.051 Uiso 1 1 calc R U
H12B H 0.3611 0.2998 0.8353 0.051 Uiso 1 1 calc R U
H12C H 0.4227 0.3533 0.8778 0.051 Uiso 1 1 calc R U
C13 C 0.2897(2) 0.61828(18) 0.68484(13) 0.0253(7) Uani 1 1 d . .
H13 H 0.3382 0.5987 0.6611 0.030 Uiso 1 1 calc R U
C15 C 0.3017(3) 0.7125(2) 0.69268(17) 0.0561(12) Uani 1 1 d . .
H15A H 0.3017 0.7399 0.6576 0.084 Uiso 1 1 calc R U
H15B H 0.3601 0.7236 0.7128 0.084 Uiso 1 1 calc R U
H15C H 0.2509 0.7343 0.7126 0.084 Uiso 1 1 calc R U
C14 C 0.1974(2) 0.5985(2) 0.65728(14) 0.0412(9) Uani 1 1 d . .
H14A H 0.1897 0.6306 0.6239 0.062 Uiso 1 1 calc R U
H14B H 0.1485 0.6133 0.6809 0.062 Uiso 1 1 calc R U
H14C H 0.1940 0.5389 0.6491 0.062 Uiso 1 1 calc R U
C16 C 0.41635(19) 0.36534(18) 0.57048(10) 0.0165(6) Uani 1 1 d . .
C18 C 0.3656(2) 0.3738(2) 0.47827(12) 0.0271(7) Uani 1 1 d . .
H18 H 0.3327 0.4011 0.4494 0.033 Uiso 1 1 calc R U
C17 C 0.3675(2) 0.40888(18) 0.52944(11) 0.0197(6) Uani 1 1 d . .
C19 C 0.4109(2) 0.2999(2) 0.46871(12) 0.0321(8) Uani 1 1 d . .
H19 H 0.4099 0.2780 0.4334 0.039 Uiso 1 1 calc R U
C20 C 0.4573(2) 0.25782(19) 0.51012(12) 0.0271(7) Uani 1 1 d . .
H20 H 0.4872 0.2068 0.5030 0.032 Uiso 1 1 calc R U
C21 C 0.4610(2) 0.28947(18) 0.56264(11) 0.0202(6) Uani 1 1 d . .
C22 C 0.3171(2) 0.48981(19) 0.53851(11) 0.0230(7) Uani 1 1 d . .
H22 H 0.3334 0.5084 0.5761 0.028 Uiso 1 1 calc R U
C23 C 0.2129(2) 0.4739(2) 0.53358(14) 0.0366(9) Uani 1 1 d . .
H23A H 0.1802 0.5261 0.5396 0.055 Uiso 1 1 calc R U
H23B H 0.1967 0.4327 0.5604 0.055 Uiso 1 1 calc R U
H23C H 0.1956 0.4528 0.4976 0.055 Uiso 1 1 calc R U
C24 C 0.3457(3) 0.5589(2) 0.50070(14) 0.0406(9) Uani 1 1 d . .
H24A H 0.3132 0.6104 0.5088 0.061 Uiso 1 1 calc R U
H24B H 0.3301 0.5425 0.4635 0.061 Uiso 1 1 calc R U
H24C H 0.4121 0.5680 0.5056 0.061 Uiso 1 1 calc R U
C25 C 0.5129(2) 0.24383(18) 0.60825(12) 0.0239(7) Uani 1 1 d . .
H25 H 0.4883 0.2631 0.6427 0.029 Uiso 1 1 calc R U
C26 C 0.6158(2) 0.2661(2) 0.60941(15) 0.0381(9) Uani 1 1 d . .
H26A H 0.6481 0.2381 0.6398 0.057 Uiso 1 1 calc R U
H26B H 0.6232 0.3265 0.6132 0.057 Uiso 1 1 calc R U
H26C H 0.6415 0.2478 0.5760 0.057 Uiso 1 1 calc R U
C27 C 0.5001(2) 0.14931(19) 0.60476(14) 0.0342(8) Uani 1 1 d . .
H27A H 0.5243 0.1236 0.6382 0.051 Uiso 1 1 calc R U
H27B H 0.5334 0.1276 0.5747 0.051 Uiso 1 1 calc R U
H27C H 0.4346 0.1363 0.5991 0.051 Uiso 1 1 calc R U
C28 C 0.11804(18) 0.23746(16) 0.67159(10) 0.0124(6) Uani 1 1 d . .
C29 C -0.0241(2) 0.18649(17) 0.65198(11) 0.0186(6) Uani 1 1 d . .
H29 H -0.0825 0.1779 0.6339 0.022 Uiso 1 1 calc R U
C30 C 0.00851(19) 0.14691(18) 0.69661(11) 0.0188(6) Uani 1 1 d . .
H30 H -0.0222 0.1057 0.7162 0.023 Uiso 1 1 calc R U
C31 C 0.03493(19) 0.28766(17) 0.58685(10) 0.0155(6) Uani 1 1 d . .
C32 C -0.01712(19) 0.36110(18) 0.58473(11) 0.0179(6) Uani 1 1 d . .
C33 C -0.0313(2) 0.39875(19) 0.53423(12) 0.0239(7) Uani 1 1 d . .
H33 H -0.0660 0.4488 0.5310 0.029 Uiso 1 1 calc R U
C34 C 0.0044(2) 0.3641(2) 0.48904(12) 0.0264(7) Uani 1 1 d . .
H34 H -0.0072 0.3900 0.4551 0.032 Uiso 1 1 calc R U
C35 C 0.0564(2) 0.2926(2) 0.49271(12) 0.0263(7) Uani 1 1 d . .
H35 H 0.0817 0.2707 0.4614 0.032 Uiso 1 1 calc R U
C36 C 0.0727(2) 0.25146(18) 0.54189(11) 0.0201(6) Uani 1 1 d . .
C37 C -0.0606(2) 0.39701(18) 0.63375(11) 0.0209(7) Uani 1 1 d . .
H37 H -0.0268 0.3738 0.6664 0.025 Uiso 1 1 calc R U
C38 C -0.0531(2) 0.49221(18) 0.63630(12) 0.0243(7) Uani 1 1 d . .
H38A H -0.0719 0.5118 0.6712 0.037 Uiso 1 1 calc R U
H38B H -0.0931 0.5168 0.6077 0.037 Uiso 1 1 calc R U
H38C H 0.0107 0.5089 0.6317 0.037 Uiso 1 1 calc R U
C39 C -0.1616(2) 0.3703(2) 0.63504(14) 0.0325(8) Uani 1 1 d . .
H39A H -0.1877 0.3924 0.6674 0.049 Uiso 1 1 calc R U
H39B H -0.1654 0.3093 0.6353 0.049 Uiso 1 1 calc R U
H39C H -0.1962 0.3920 0.6033 0.049 Uiso 1 1 calc R U
C40 C 0.1284(2) 0.17137(19) 0.54488(12) 0.0245(7) Uani 1 1 d . .
H40 H 0.1344 0.1534 0.5832 0.029 Uiso 1 1 calc R U
C41 C 0.2255(2) 0.1858(2) 0.52578(13) 0.0311(8) Uani 1 1 d . .
H41A H 0.2617 0.1346 0.5306 0.047 Uiso 1 1 calc R U
H41B H 0.2554 0.2308 0.5468 0.047 Uiso 1 1 calc R U
H41C H 0.2215 0.2013 0.4878 0.047 Uiso 1 1 calc R U
C42 C 0.0793(3) 0.1018(2) 0.51252(15) 0.0403(9) Uani 1 1 d . .
H42A H 0.1145 0.0500 0.5170 0.060 Uiso 1 1 calc R U
H42B H 0.0744 0.1172 0.4745 0.060 Uiso 1 1 calc R U
H42C H 0.0177 0.0937 0.5254 0.060 Uiso 1 1 calc R U
C43 C 0.15884(19) 0.14292(18) 0.74957(11) 0.0173(6) Uani 1 1 d . .
C44 C 0.2026(2) 0.06908(18) 0.73724(11) 0.0213(7) Uani 1 1 d . .
C45 C 0.2637(2) 0.0358(2) 0.77714(12) 0.0259(7) Uani 1 1 d . .
H45 H 0.2964 -0.0139 0.7704 0.031 Uiso 1 1 calc R U
C46 C 0.2765(2) 0.0751(2) 0.82626(13) 0.0296(8) Uani 1 1 d . .
H46 H 0.3189 0.0525 0.8526 0.036 Uiso 1 1 calc R U
C47 C 0.2289(2) 0.14667(19) 0.83768(12) 0.0244(7) Uani 1 1 d . .
H47 H 0.2385 0.1719 0.8720 0.029 Uiso 1 1 calc R U
C48 C 0.1671(2) 0.18259(18) 0.79985(11) 0.0206(7) Uani 1 1 d . .
C49 C 0.1886(2) 0.02590(19) 0.68272(12) 0.0249(7) Uani 1 1 d . .
H49 H 0.1294 0.0469 0.6656 0.030 Uiso 1 1 calc R U
C50 C 0.2648(2) 0.0504(2) 0.64589(13) 0.0316(8) Uani 1 1 d . .
H50A H 0.2542 0.0229 0.6111 0.047 Uiso 1 1 calc R U
H50B H 0.3245 0.0331 0.6622 0.047 Uiso 1 1 calc R U
H50C H 0.2645 0.1109 0.6408 0.047 Uiso 1 1 calc R U
C51 C 0.1797(3) -0.0685(2) 0.68800(15) 0.0375(9) Uani 1 1 d . .
H51A H 0.1649 -0.0929 0.6526 0.056 Uiso 1 1 calc R U
H51B H 0.1307 -0.0816 0.7119 0.056 Uiso 1 1 calc R U
H51C H 0.2379 -0.0917 0.7029 0.056 Uiso 1 1 calc R U
C52 C 0.1070(2) 0.25598(18) 0.81306(11) 0.0226(7) Uani 1 1 d . .
H52 H 0.0933 0.2876 0.7791 0.027 Uiso 1 1 calc R U
C53 C 0.0150(2) 0.2249(2) 0.83263(13) 0.0313(8) Uani 1 1 d . .
H53A H -0.0237 0.2728 0.8406 0.047 Uiso 1 1 calc R U
H53B H 0.0263 0.1914 0.8651 0.047 Uiso 1 1 calc R U
H53C H -0.0163 0.1908 0.8046 0.047 Uiso 1 1 calc R U
C54 C 0.1516(2) 0.3167(2) 0.85396(12) 0.0322(8) Uani 1 1 d . .
H54A H 0.1095 0.3631 0.8595 0.048 Uiso 1 1 calc R U
H54B H 0.2089 0.3382 0.8405 0.048 Uiso 1 1 calc R U
H54C H 0.1650 0.2878 0.8880 0.048 Uiso 1 1 calc R U
C61 C 0.8150(3) 0.1787(3) 0.50099(17) 0.0594(12) Uani 1 1 d . .
H61 H 0.8696 0.2087 0.5105 0.071 Uiso 1 1 calc R U
C62 C 0.7506(4) 0.2091(3) 0.46332(19) 0.0722(14) Uani 1 1 d . .
H62 H 0.7606 0.2611 0.4465 0.087 Uiso 1 1 calc R U
C63 C 0.6707(4) 0.1641(4) 0.44974(18) 0.0710(15) Uani 1 1 d . .
H63 H 0.6275 0.1854 0.4234 0.085 Uiso 1 1 calc R U
C64 C 0.6542(4) 0.0910(4) 0.47342(18) 0.0695(14) Uani 1 1 d . .
H64 H 0.5990 0.0615 0.4643 0.083 Uiso 1 1 calc R U
C65 C 0.7190(3) 0.0583(3) 0.51186(16) 0.0599(12) Uani 1 1 d . .
H65 H 0.7090 0.0063 0.5288 0.072 Uiso 1 1 calc R U
C66 C 0.7972(3) 0.1041(3) 0.52407(17) 0.0548(11) Uani 1 1 d . .
H66 H 0.8411 0.0825 0.5500 0.066 Uiso 1 1 calc R U

loop_
_atom_site_aniso_label
_atom_site_aniso_U_11
_atom_site_aniso_U_22
_atom_site_aniso_U_33
_atom_site_aniso_U_23
_atom_site_aniso_U_13
_atom_site_aniso_U_12
Cu1 0.01792(19) 0.01603(19) 0.01796(18) -0.00224(14) 0.00619(14) 0.00064(15)
N1 0.0166(12) 0.0130(12) 0.0138(11) -0.0019(9) 0.0029(10) -0.0031(10)
C1 0.0141(14) 0.0124(14) 0.0129(13) 0.0015(11) 0.0027(11) 0.0024(11)
Cl1 0.0251(4) 0.0224(4) 0.0286(4) -0.0047(3) 0.0100(3) 0.0049(3)
B1 0.0154(17) 0.0153(16) 0.0153(15) -0.0010(13) 0.0005(13) 0.0026(13)
B2 0.0162(17) 0.0149(16) 0.0117(15) -0.0010(12) 0.0025(13) 0.0055(13)
Cu2 0.01699(19) 0.01659(19) 0.02005(19) 0.00373(15) -0.00077(14) 0.00076(15)
N2 0.0136(12) 0.0162(12) 0.0130(11) -0.0012(9) 0.0021(9) -0.0008(10)
C2 0.0163(15) 0.0192(15) 0.0195(15) -0.0013(12) 0.0018(12) -0.0053(12)
Cl2 0.0226(4) 0.0269(4) 0.0318(4) 0.0102(3) -0.0015(3) 0.0052(3)
C5 0.0194(16) 0.0218(15) 0.0160(14) -0.0022(12) 0.0030(12) -0.0086(13)
C4 0.0169(15) 0.0172(15) 0.0165(14) -0.0063(12) 0.0048(12) -0.0050(12)
N4 0.0170(13) 0.0149(12) 0.0146(11) 0.0034(10) 0.0030(10) -0.0011(10)
C3 0.0150(15) 0.0219(15) 0.0190(15) 0.0014(12) 0.0040(12) -0.0060(13)
N3 0.0146(12) 0.0152(12) 0.0131(11) 0.0012(9) 0.0026(9) -0.0002(10)
C6 0.0291(18) 0.0325(18) 0.0150(15) -0.0047(13) 0.0048(13) -0.0080(15)
C7 0.0307(19) 0.038(2) 0.0245(17) -0.0141(15) 0.0114(14) -0.0065(16)
C8 0.0238(17) 0.0207(16) 0.0334(18) -0.0099(14) 0.0052(14) -0.0006(14)
C9 0.0172(15) 0.0190(15) 0.0237(16) -0.0038(12) 0.0041(13) -0.0052(13)
C10 0.0271(17) 0.0239(16) 0.0173(15) 0.0037(13) 0.0020(13) -0.0041(14)
C11 0.0276(19) 0.039(2) 0.0358(19) 0.0074(16) 0.0011(16) 0.0012(16)
C12 0.041(2) 0.0310(19) 0.0305(18) 0.0107(15) 0.0044(16) -0.0008(16)
C13 0.0225(17) 0.0206(16) 0.0331(17) 0.0028(13) 0.0048(14) 0.0043(13)
C15 0.083(3) 0.029(2) 0.054(3) 0.0068(19) -0.011(2) -0.012(2)
C14 0.034(2) 0.050(2) 0.039(2) 0.0092(18) -0.0035(17) -0.0042(18)
C16 0.0151(15) 0.0237(15) 0.0112(13) -0.0021(12) 0.0054(11) -0.0036(12)
C18 0.0312(19) 0.0348(19) 0.0152(15) -0.0023(13) -0.0004(14) -0.0015(15)
C17 0.0187(16) 0.0248(16) 0.0159(14) -0.0019(12) 0.0042(12) -0.0022(13)
C19 0.039(2) 0.038(2) 0.0197(16) -0.0110(15) 0.0070(15) -0.0046(17)
C20 0.0274(18) 0.0247(17) 0.0298(17) -0.0091(14) 0.0081(14) 0.0039(14)
C21 0.0175(15) 0.0208(15) 0.0233(15) -0.0010(13) 0.0087(13) -0.0020(13)
C22 0.0256(18) 0.0274(17) 0.0160(15) 0.0013(13) -0.0002(13) 0.0032(14)
C23 0.0252(19) 0.048(2) 0.0364(19) 0.0003(17) -0.0019(16) 0.0084(16)
C24 0.058(3) 0.0293(19) 0.036(2) 0.0092(16) 0.0133(18) 0.0068(18)
C25 0.0240(17) 0.0206(16) 0.0277(16) 0.0005(13) 0.0062(14) 0.0045(14)
C26 0.0258(19) 0.036(2) 0.052(2) 0.0113(17) -0.0066(17) 0.0021(16)
C27 0.032(2) 0.0251(18) 0.046(2) 0.0025(16) 0.0112(17) 0.0035(15)
C28 0.0141(14) 0.0134(14) 0.0102(13) -0.0015(11) 0.0050(11) 0.0027(11)
C29 0.0136(15) 0.0201(15) 0.0222(15) 0.0018(12) 0.0011(12) -0.0042(12)
C30 0.0162(15) 0.0180(15) 0.0228(15) 0.0018(12) 0.0074(12) -0.0049(12)
C31 0.0130(14) 0.0196(15) 0.0138(14) 0.0023(11) -0.0002(11) -0.0048(12)
C32 0.0150(15) 0.0199(15) 0.0190(15) 0.0018(12) 0.0032(12) -0.0035(12)
C33 0.0221(17) 0.0243(16) 0.0246(16) 0.0063(13) -0.0042(13) 0.0025(14)
C34 0.0297(19) 0.0307(18) 0.0182(15) 0.0055(13) -0.0026(14) 0.0012(15)
C35 0.0318(19) 0.0324(18) 0.0151(15) 0.0015(13) 0.0051(14) 0.0000(15)
C36 0.0186(15) 0.0243(16) 0.0175(14) 0.0011(13) 0.0020(12) -0.0018(13)
C37 0.0204(16) 0.0227(16) 0.0196(15) 0.0036(13) 0.0016(12) 0.0023(13)
C38 0.0222(17) 0.0247(17) 0.0262(17) 0.0020(13) 0.0013(14) 0.0042(14)
C39 0.0232(18) 0.0314(19) 0.044(2) -0.0006(16) 0.0107(16) 0.0001(15)
C40 0.0301(18) 0.0249(16) 0.0190(15) -0.0011(13) 0.0070(13) 0.0045(14)
C41 0.0274(18) 0.038(2) 0.0279(17) 0.0012(15) 0.0038(15) 0.0046(16)
C42 0.035(2) 0.0299(19) 0.056(2) -0.0090(18) 0.0016(18) 0.0031(17)
C43 0.0160(15) 0.0204(15) 0.0156(14) 0.0066(12) 0.0023(12) -0.0023(12)
C44 0.0239(17) 0.0200(16) 0.0209(15) 0.0049(12) 0.0087(13) -0.0016(13)
C45 0.0215(17) 0.0251(17) 0.0318(18) 0.0116(14) 0.0088(14) 0.0064(14)
C46 0.0241(18) 0.039(2) 0.0255(17) 0.0157(15) 0.0004(14) 0.0019(16)
C47 0.0267(17) 0.0302(18) 0.0164(15) 0.0059(13) 0.0025(13) -0.0047(15)
C48 0.0201(16) 0.0232(16) 0.0186(15) 0.0080(12) 0.0031(12) -0.0044(13)
C49 0.0269(18) 0.0228(16) 0.0254(16) -0.0001(13) 0.0052(14) 0.0066(14)
C50 0.035(2) 0.0307(18) 0.0291(18) -0.0013(15) 0.0053(15) 0.0029(16)
C51 0.046(2) 0.0255(18) 0.042(2) -0.0036(16) 0.0076(18) -0.0043(17)
C52 0.0308(18) 0.0231(16) 0.0142(14) 0.0025(12) 0.0037(13) -0.0012(14)
C53 0.0292(19) 0.0366(19) 0.0291(18) -0.0028(15) 0.0097(15) 0.0020(16)
C54 0.041(2) 0.0330(19) 0.0232(16) -0.0035(14) 0.0043(15) -0.0042(16)
C61 0.056(3) 0.072(3) 0.051(3) -0.007(2) 0.011(2) -0.004(2)
C62 0.083(4) 0.078(4) 0.057(3) 0.008(3) 0.021(3) 0.017(3)
C63 0.065(3) 0.104(4) 0.045(3) 0.004(3) 0.016(2) 0.031(3)
C64 0.060(3) 0.104(4) 0.046(3) -0.027(3) 0.022(2) 0.003(3)
C65 0.077(3) 0.064(3) 0.041(2) -0.015(2) 0.027(2) 0.016(3)
C66 0.055(3) 0.065(3) 0.046(2) -0.010(2) 0.015(2) 0.014(2)

loop_
_atom_type_symbol
_atom_type_description
_atom_type_scat_dispersion_real
_atom_type_scat_dispersion_imag
_atom_type_scat_source
C C 0.0033 0.0016 'International Tables Vol C Tables 4.2.6.8 and 6.1.1.4'
H H 0.0000 0.0000 'International Tables Vol C Tables 4.2.6.8 and 6.1.1.4'
B B 0.0013 0.0007 'International Tables Vol C Tables 4.2.6.8 and 6.1.1.4'
N N 0.0061 0.0033 'International Tables Vol C Tables 4.2.6.8 and 6.1.1.4'
Cl Cl 0.1484 0.1585 'International Tables Vol C Tables 4.2.6.8 and 6.1.1.4'
Cu Cu 0.3201 1.2651 'International Tables Vol C Tables 4.2.6.8 and 6.1.1.4'

loop_
_exptl_crystal_face_index_h
_exptl_crystal_face_index_k
_exptl_crystal_face_index_l
_exptl_crystal_face_perp_dist
-2.00 1.00 2.00 0.0530
1.00 1.00 2.00 0.1110
0.00 -1.00 -3.00 0.0840
-1.00 0.00 2.00 0.0350
2.00 0.00 -3.00 0.1000
-1.00 0.00 -2.00 0.0690
1.00 0.00 3.00 0.0960
-2.00 1.00 -2.00 0.0660
3.00 -1.00 1.00 0.0620
0.00 -2.00 3.00 0.0260
0.00 2.00 -3.00 0.1050
1.00 3.00 -1.00 0.1030
3.00 2.00 0.00 0.0970
3.00 0.00 -1.00 0.0610
2.00 3.00 -3.00 0.1020
2.00 -2.00 -1.00 0.0500

loop_
_geom_angle_atom_site_label_1
_geom_angle_atom_site_label_2
_geom_angle_atom_site_label_3
_geom_angle
B2 Cu1 B1 41.84(13)
B2 Cu1 Cl1 144.83(10)
B1 Cu1 Cl1 170.21(9)
C1 N1 C2 110.8(2)
C1 N1 C4 125.7(2)
C2 N1 C4 123.2(2)
N2 C1 N1 104.4(2)
N2 C1 B1 128.4(2)
N1 C1 B1 127.1(2)
B2 B1 C1 172.8(3)
B2 B1 Cu2 68.99(17)
C1 B1 Cu2 107.26(19)
B2 B1 Cu1 68.66(18)
C1 B1 Cu1 118.4(2)
Cu2 B1 Cu1 102.56(14)
B1 B2 C28 171.4(3)
B1 B2 Cu1 69.50(18)
C28 B2 Cu1 105.18(19)
B1 B2 Cu2 69.13(17)
C28 B2 Cu2 119.2(2)
Cu1 B2 Cu2 103.03(13)
B2 Cu2 B1 41.88(13)
B2 Cu2 Cl2 167.76(9)
B1 Cu2 Cl2 147.26(10)
C1 N2 C3 110.8(2)
C1 N2 C16 127.8(2)
C3 N2 C16 120.3(2)
C3 C2 N1 107.1(2)
C3 C2 H2 126.5
N1 C2 H2 126.5
C6 C5 C4 117.3(3)
C6 C5 C10 121.4(3)
C4 C5 C10 121.1(3)
C9 C4 C5 123.1(3)
C9 C4 N1 117.6(2)
C5 C4 N1 119.1(2)
C28 N4 C30 111.2(2)
C28 N4 C43 125.2(2)
C30 N4 C43 123.0(2)
C2 C3 N2 106.9(3)
C2 C3 H3 126.6
N2 C3 H3 126.6
C28 N3 C29 110.5(2)
C28 N3 C31 126.7(2)
C29 N3 C31 122.2(2)
C7 C6 C5 120.6(3)
C7 C6 H6 119.7
C5 C6 H6 119.7
C8 C7 C6 120.9(3)
C8 C7 H7 119.5
C6 C7 H7 119.5
C7 C8 C9 120.9(3)
C7 C8 H8 119.5
C9 C8 H8 119.5
C4 C9 C8 117.0(3)
C4 C9 C13 122.6(3)
C8 C9 C13 120.4(3)
C5 C10 C11 108.8(2)
C5 C10 C12 114.4(3)
C11 C10 C12 109.6(3)
C5 C10 H10 107.9
C11 C10 H10 107.9
C12 C10 H10 107.9
C10 C11 H11A 109.5
C10 C11 H11B 109.5
H11A C11 H11B 109.5
C10 C11 H11C 109.5
H11A C11 H11C 109.5
H11B C11 H11C 109.5
C10 C12 H12A 109.5
C10 C12 H12B 109.5
H12A C12 H12B 109.5
C10 C12 H12C 109.5
H12A C12 H12C 109.5
H12B C12 H12C 109.5
C14 C13 C9 110.8(3)
C14 C13 C15 111.0(3)
C9 C13 C15 111.4(3)
C14 C13 H13 107.8
C9 C13 H13 107.8
C15 C13 H13 107.8
C13 C15 H15A 109.5
C13 C15 H15B 109.5
H15A C15 H15B 109.5
C13 C15 H15C 109.5
H15A C15 H15C 109.5
H15B C15 H15C 109.5
C13 C14 H14A 109.5
C13 C14 H14B 109.5
H14A C14 H14B 109.5
C13 C14 H14C 109.5
H14A C14 H14C 109.5
H14B C14 H14C 109.5
C21 C16 C17 123.6(3)
C21 C16 N2 119.6(2)
C17 C16 N2 116.6(2)
C19 C18 C17 121.2(3)
C19 C18 H18 119.4
C17 C18 H18 119.4
C18 C17 C16 116.8(3)
C18 C17 C22 119.9(3)
C16 C17 C22 123.3(2)
C20 C19 C18 120.6(3)
C20 C19 H19 119.7
C18 C19 H19 119.7
C19 C20 C21 120.9(3)
C19 C20 H20 119.5
C21 C20 H20 119.5
C16 C21 C20 116.8(3)
C16 C21 C25 122.0(3)
C20 C21 C25 121.1(3)
C17 C22 C24 112.2(3)
C17 C22 C23 109.3(3)
C24 C22 C23 111.9(3)
C17 C22 H22 107.7
C24 C22 H22 107.7
C23 C22 H22 107.7
C22 C23 H23A 109.5
C22 C23 H23B 109.5
H23A C23 H23B 109.5
C22 C23 H23C 109.5
H23A C23 H23C 109.5
H23B C23 H23C 109.5
C22 C24 H24A 109.5
C22 C24 H24B 109.5
H24A C24 H24B 109.5
C22 C24 H24C 109.5
H24A C24 H24C 109.5
H24B C24 H24C 109.5
C21 C25 C27 112.5(3)
C21 C25 C26 110.2(3)
C27 C25 C26 110.2(3)
C21 C25 H25 107.9
C27 C25 H25 107.9
C26 C25 H25 107.9
C25 C26 H26A 109.5
C25 C26 H26B 109.5
H26A C26 H26B 109.5
C25 C26 H26C 109.5
H26A C26 H26C 109.5
H26B C26 H26C 109.5
C25 C27 H27A 109.5
C25 C27 H27B 109.5
H27A C27 H27B 109.5
C25 C27 H27C 109.5
H27A C27 H27C 109.5
H27B C27 H27C 109.5
N3 C28 N4 104.3(2)
N3 C28 B2 127.6(2)
N4 C28 B2 128.0(2)
C30 C29 N3 107.7(2)
C30 C29 H29 126.2
N3 C29 H29 126.2
C29 C30 N4 106.3(2)
C29 C30 H30 126.9
N4 C30 H30 126.9
C32 C31 C36 123.6(3)
C32 C31 N3 118.2(2)
C36 C31 N3 117.9(2)
C31 C32 C33 116.6(3)
C31 C32 C37 122.5(2)
C33 C32 C37 120.8(3)
C34 C33 C32 121.0(3)
C34 C33 H33 119.5
C32 C33 H33 119.5
C35 C34 C33 120.8(3)
C35 C34 H34 119.6
C33 C34 H34 119.6
C34 C35 C36 121.1(3)
C34 C35 H35 119.5
C36 C35 H35 119.5
C35 C36 C31 116.8(3)
C35 C36 C40 120.3(3)
C31 C36 C40 122.9(2)
C32 C37 C38 112.3(2)
C32 C37 C39 110.7(2)
C38 C37 C39 110.1(3)
C32 C37 H37 107.9
C38 C37 H37 107.9
C39 C37 H37 107.9
C37 C38 H38A 109.5
C37 C38 H38B 109.5
H38A C38 H38B 109.5
C37 C38 H38C 109.5
H38A C38 H38C 109.5
H38B C38 H38C 109.5
C37 C39 H39A 109.5
C37 C39 H39B 109.5
H39A C39 H39B 109.5
C37 C39 H39C 109.5
H39A C39 H39C 109.5
H39B C39 H39C 109.5
C36 C40 C42 111.1(3)
C36 C40 C41 110.8(3)
C42 C40 C41 110.9(3)
C36 C40 H40 108.0
C42 C40 H40 108.0
C41 C40 H40 108.0
C40 C41 H41A 109.5
C40 C41 H41B 109.5
H41A C41 H41B 109.5
C40 C41 H41C 109.5
H41A C41 H41C 109.5
H41B C41 H41C 109.5
C40 C42 H42A 109.5
C40 C42 H42B 109.5
H42A C42 H42B 109.5
C40 C42 H42C 109.5
H42A C42 H42C 109.5
H42B C42 H42C 109.5
C44 C43 C48 124.5(3)
C44 C43 N4 117.0(2)
C48 C43 N4 118.3(3)
C43 C44 C45 116.6(3)
C43 C44 C49 122.9(3)
C45 C44 C49 120.4(3)
C46 C45 C44 120.3(3)
C46 C45 H45 119.8
C44 C45 H45 119.8
C47 C46 C45 121.3(3)
C47 C46 H46 119.4
C45 C46 H46 119.4
C46 C47 C48 121.2(3)
C46 C47 H47 119.4
C48 C47 H47 119.4
C47 C48 C43 115.9(3)
C47 C48 C52 122.3(3)
C43 C48 C52 121.7(3)
C51 C49 C44 112.3(3)
C51 C49 C50 112.0(3)
C44 C49 C50 110.7(3)
C51 C49 H49 107.2
C44 C49 H49 107.2
C50 C49 H49 107.2
C49 C50 H50A 109.5
C49 C50 H50B 109.5
H50A C50 H50B 109.5
C49 C50 H50C 109.5
H50A C50 H50C 109.5
H50B C50 H50C 109.5
C49 C51 H51A 109.5
C49 C51 H51B 109.5
H51A C51 H51B 109.5
C49 C51 H51C 109.5
H51A C51 H51C 109.5
H51B C51 H51C 109.5
C48 C52 C54 114.3(3)
C48 C52 C53 110.0(2)
C54 C52 C53 109.9(3)
C48 C52 H52 107.4
C54 C52 H52 107.4
C53 C52 H52 107.4
C52 C53 H53A 109.5
C52 C53 H53B 109.5
H53A C53 H53B 109.5
C52 C53 H53C 109.5
H53A C53 H53C 109.5
H53B C53 H53C 109.5
C52 C54 H54A 109.5
C52 C54 H54B 109.5
H54A C54 H54B 109.5
C52 C54 H54C 109.5
H54A C54 H54C 109.5
H54B C54 H54C 109.5
C66 C61 C62 117.5(5)
C66 C61 H61 121.2
C62 C61 H61 121.2
C61 C62 C63 120.5(5)
C61 C62 H62 119.7
C63 C62 H62 119.7
C64 C63 C62 120.9(5)
C64 C63 H63 119.5
C62 C63 H63 119.5
C63 C64 C65 119.7(5)
C63 C64 H64 120.1
C65 C64 H64 120.1
C66 C65 C64 117.8(5)
C66 C65 H65 121.1
C64 C65 H65 121.1
C61 C66 C65 123.5(5)
C61 C66 H66 118.3
C65 C66 H66 118.3

loop_
_geom_bond_atom_site_label_1
_geom_bond_atom_site_label_2
_geom_bond_distance
Cu1 B2 2.075(3)
Cu1 B1 2.087(3)
Cu1 Cl1 2.1614(11)
N1 C1 1.375(3)
N1 C2 1.381(4)
N1 C4 1.457(4)
C1 N2 1.367(4)
C1 B1 1.547(4)
B1 B2 1.486(5)
B1 Cu2 2.080(3)
B2 C28 1.545(4)
B2 Cu2 2.078(3)
Cu2 Cl2 2.1580(11)
N2 C3 1.391(4)
N2 C16 1.457(3)
C2 C3 1.357(4)
C2 H2 0.9500
C5 C6 1.398(4)
C5 C4 1.404(4)
C5 C10 1.523(4)
C4 C9 1.401(4)
N4 C28 1.373(3)
N4 C30 1.381(4)
N4 C43 1.458(3)
C3 H3 0.9500
N3 C28 1.357(3)
N3 C29 1.389(4)
N3 C31 1.453(3)
C6 C7 1.387(5)
C6 H6 0.9500
C7 C8 1.379(5)
C7 H7 0.9500
C8 C9 1.402(4)
C8 H8 0.9500
C9 C13 1.521(4)
C10 C11 1.532(4)
C10 C12 1.532(4)
C10 H10 1.0000
C11 H11A 0.9800
C11 H11B 0.9800
C11 H11C 0.9800
C12 H12A 0.9800
C12 H12B 0.9800
C12 H12C 0.9800
C13 C14 1.510(4)
C13 C15 1.535(5)
C13 H13 1.0000
C15 H15A 0.9800
C15 H15B 0.9800
C15 H15C 0.9800
C14 H14A 0.9800
C14 H14B 0.9800
C14 H14C 0.9800
C16 C21 1.401(4)
C16 C17 1.401(4)
C18 C19 1.385(5)
C18 C17 1.396(4)
C18 H18 0.9500
C17 C22 1.516(4)
C19 C20 1.380(4)
C19 H19 0.9500
C20 C21 1.405(4)
C20 H20 0.9500
C21 C25 1.519(4)
C22 C24 1.530(4)
C22 C23 1.538(4)
C22 H22 1.0000
C23 H23A 0.9800
C23 H23B 0.9800
C23 H23C 0.9800
C24 H24A 0.9800
C24 H24B 0.9800
C24 H24C 0.9800
C25 C27 1.531(4)
C25 C26 1.541(5)
C25 H25 1.0000
C26 H26A 0.9800
C26 H26B 0.9800
C26 H26C 0.9800
C27 H27A 0.9800
C27 H27B 0.9800
C27 H27C 0.9800
C29 C30 1.347(4)
C29 H29 0.9500
C30 H30 0.9500
C31 C32 1.402(4)
C31 C36 1.405(4)
C32 C33 1.404(4)
C32 C37 1.524(4)
C33 C34 1.386(4)
C33 H33 0.9500
C34 C35 1.377(4)
C34 H34 0.9500
C35 C36 1.403(4)
C35 H35 0.9500
C36 C40 1.520(4)
C37 C38 1.534(4)
C37 C39 1.537(4)
C37 H37 1.0000
C38 H38A 0.9800
C38 H38B 0.9800
C38 H38C 0.9800
C39 H39A 0.9800
C39 H39B 0.9800
C39 H39C 0.9800
C40 C42 1.533(4)
C40 C41 1.538(4)
C40 H40 1.0000
C41 H41A 0.9800
C41 H41B 0.9800
C41 H41C 0.9800
C42 H42A 0.9800
C42 H42B 0.9800
C42 H42C 0.9800
C43 C44 1.390(4)
C43 C48 1.407(4)
C44 C45 1.404(4)
C44 C49 1.532(4)
C45 C46 1.383(5)
C45 H45 0.9500
C46 C47 1.380(5)
C46 H46 0.9500
C47 C48 1.394(4)
C47 H47 0.9500
C48 C52 1.516(4)
C49 C51 1.528(4)
C49 C50 1.534(5)
C49 H49 1.0000
C50 H50A 0.9800
C50 H50B 0.9800
C50 H50C 0.9800
C51 H51A 0.9800
C51 H51B 0.9800
C51 H51C 0.9800
C52 C54 1.531(4)
C52 C53 1.536(4)
C52 H52 1.0000
C53 H53A 0.9800
C53 H53B 0.9800
C53 H53C 0.9800
C54 H54A 0.9800
C54 H54B 0.9800
C54 H54C 0.9800
C61 C66 1.361(6)
C61 C62 1.380(6)
C61 H61 0.9500
C62 C63 1.396(7)
C62 H62 0.9500
C63 C64 1.341(7)
C63 H63 0.9500
C64 C65 1.410(6)
C64 H64 0.9500
C65 C66 1.376(6)
C65 H65 0.9500
C66 H66 0.9500

loop_
_geom_torsion_atom_site_label_1
_geom_torsion_atom_site_label_2
_geom_torsion_atom_site_label_3
_geom_torsion_atom_site_label_4
_geom_torsion
C2 N1 C1 N2 0.0(3)
C4 N1 C1 N2 174.5(2)
C2 N1 C1 B1 177.6(3)
C4 N1 C1 B1 -7.9(4)
N2 C1 B1 Cu2 86.7(3)
N1 C1 B1 Cu2 -90.3(3)
N2 C1 B1 Cu1 -158.0(2)
N1 C1 B1 Cu1 25.0(4)
Cu2 B1 B2 Cu1 113.58(11)
Cu1 B1 B2 Cu2 -113.58(11)
N1 C1 N2 C3 -0.1(3)
B1 C1 N2 C3 -177.6(3)
N1 C1 N2 C16 -167.7(2)
B1 C1 N2 C16 14.8(4)
C1 N1 C2 C3 0.0(3)
C4 N1 C2 C3 -174.6(2)
C6 C5 C4 C9 3.5(4)
C10 C5 C4 C9 -171.0(3)
C6 C5 C4 N1 179.6(2)
C10 C5 C4 N1 5.1(4)
C1 N1 C4 C9 -95.8(3)
C2 N1 C4 C9 78.0(3)
C1 N1 C4 C5 87.8(3)
C2 N1 C4 C5 -98.3(3)
N1 C2 C3 N2 -0.1(3)
C1 N2 C3 C2 0.1(3)
C16 N2 C3 C2 168.8(2)
C4 C5 C6 C7 -1.0(4)
C10 C5 C6 C7 173.4(3)
C5 C6 C7 C8 -1.9(5)
C6 C7 C8 C9 2.5(5)
C5 C4 C9 C8 -2.9(4)
N1 C4 C9 C8 -179.1(2)
C5 C4 C9 C13 176.5(3)
N1 C4 C9 C13 0.4(4)
C7 C8 C9 C4 -0.1(4)
C7 C8 C9 C13 -179.6(3)
C6 C5 C10 C11 -90.2(3)
C4 C5 C10 C11 84.0(3)
C6 C5 C10 C12 32.8(4)
C4 C5 C10 C12 -153.0(3)
C4 C9 C13 C14 101.5(3)
C8 C9 C13 C14 -79.1(4)
C4 C9 C13 C15 -134.4(3)
C8 C9 C13 C15 45.0(4)
C1 N2 C16 C21 -101.8(3)
C3 N2 C16 C21 91.6(3)
C1 N2 C16 C17 84.0(3)
C3 N2 C16 C17 -82.6(3)
C19 C18 C17 C16 -0.7(5)
C19 C18 C17 C22 -179.9(3)
C21 C16 C17 C18 -1.0(4)
N2 C16 C17 C18 173.0(3)
C21 C16 C17 C22 178.3(3)
N2 C16 C17 C22 -7.8(4)
C17 C18 C19 C20 1.6(5)
C18 C19 C20 C21 -1.0(5)
C17 C16 C21 C20 1.5(4)
N2 C16 C21 C20 -172.2(3)
C17 C16 C21 C25 -179.6(3)
N2 C16 C21 C25 6.6(4)
C19 C20 C21 C16 -0.5(5)
C19 C20 C21 C25 -179.4(3)
C18 C17 C22 C24 -54.2(4)
C16 C17 C22 C24 126.6(3)
C18 C17 C22 C23 70.5(4)
C16 C17 C22 C23 -108.7(3)
C16 C21 C25 C27 141.4(3)
C20 C21 C25 C27 -39.9(4)
C16 C21 C25 C26 -95.3(3)
C20 C21 C25 C26 83.5(4)
C29 N3 C28 N4 -0.5(3)
C31 N3 C28 N4 -171.3(2)
C29 N3 C28 B2 -177.0(3)
C31 N3 C28 B2 12.2(4)
C30 N4 C28 N3 0.1(3)
C43 N4 C28 N3 171.6(2)
C30 N4 C28 B2 176.6(3)
C43 N4 C28 B2 -11.8(4)
Cu1 B2 C28 N3 86.7(3)
Cu2 B2 C28 N3 -158.5(2)
Cu1 B2 C28 N4 -89.0(3)
Cu2 B2 C28 N4 25.8(4)
C28 N3 C29 C30 0.8(3)
C31 N3 C29 C30 172.1(2)
N3 C29 C30 N4 -0.7(3)
C28 N4 C30 C29 0.4(3)
C43 N4 C30 C29 -171.4(2)
C28 N3 C31 C32 -106.9(3)
C29 N3 C31 C32 83.3(3)
C28 N3 C31 C36 79.0(3)
C29 N3 C31 C36 -90.8(3)
C36 C31 C32 C33 0.3(4)
N3 C31 C32 C33 -173.5(2)
C36 C31 C32 C37 177.4(3)
N3 C31 C32 C37 3.6(4)
C31 C32 C33 C34 0.3(4)
C37 C32 C33 C34 -176.9(3)
C32 C33 C34 C35 -1.3(5)
C33 C34 C35 C36 1.8(5)
C34 C35 C36 C31 -1.2(5)
C34 C35 C36 C40 178.5(3)
C32 C31 C36 C35 0.1(4)
N3 C31 C36 C35 173.9(3)
C32 C31 C36 C40 -179.5(3)
N3 C31 C36 C40 -5.7(4)
C31 C32 C37 C38 139.8(3)
C33 C32 C37 C38 -43.2(4)
C31 C32 C37 C39 -96.7(3)
C33 C32 C37 C39 80.3(3)
C35 C36 C40 C42 -64.2(4)
C31 C36 C40 C42 115.4(3)
C35 C36 C40 C41 59.5(4)
C31 C36 C40 C41 -120.8(3)
C28 N4 C43 C44 -94.2(3)
C30 N4 C43 C44 76.5(4)
C28 N4 C43 C48 89.7(3)
C30 N4 C43 C48 -99.7(3)
C48 C43 C44 C45 -4.4(4)
N4 C43 C44 C45 179.7(3)
C48 C43 C44 C49 177.3(3)
N4 C43 C44 C49 1.4(4)
C43 C44 C45 C46 1.4(4)
C49 C44 C45 C46 179.7(3)
C44 C45 C46 C47 1.2(5)
C45 C46 C47 C48 -0.9(5)
C46 C47 C48 C43 -1.8(4)
C46 C47 C48 C52 173.8(3)
C44 C43 C48 C47 4.6(4)
N4 C43 C48 C47 -179.5(3)
C44 C43 C48 C52 -171.0(3)
N4 C43 C48 C52 4.8(4)
C43 C44 C49 C51 -138.2(3)
C45 C44 C49 C51 43.6(4)
C43 C44 C49 C50 95.9(3)
C45 C44 C49 C50 -82.4(3)
C47 C48 C52 C54 33.5(4)
C43 C48 C52 C54 -151.2(3)
C47 C48 C52 C53 -90.7(3)
C43 C48 C52 C53 84.7(3)
C66 C61 C62 C63 -0.2(7)
C61 C62 C63 C64 0.9(7)
C62 C63 C64 C65 -1.2(7)
C63 C64 C65 C66 0.8(6)
C62 C61 C66 C65 -0.2(7)
C64 C65 C66 C61 -0.1(6)
